data_7060495
loop_
_publ_author_name
'Han, Chu-Xia'
'Shao, Zi-Mo'
'Li, Li'
'Zhou, Kun'
'Xue, Chun-Hui'
'Chen, Bao-Kuan'
'Ji, Jiu-Yu'
'Bi, Yan-Feng'

_publ_section_title
;
 Trinuclear cationic silver nanoclusters based-on bis-(phosphine) ligands
 and stabilized by CF3SO3&#x2212; anions
;
_journal_issue 17
_journal_name_full 'New Journal of Chemistry'
_journal_page_first 7555
_journal_page_last 7563
_journal_paper_doi 10.1039/D1NJ00873K
_journal_volume 45
_journal_year 2021
_chemical_formula_sum 'C85 H87 Ag3 Cl2 F3 N3 O6 P6 S'
_chemical_formula_weight 1915.96
_space_group_crystal_system monoclinic
_space_group_IT_number 14
_space_group_name_Hall '-P 2ybc'
_space_group_name_H-M_alt 'P 1 21/c 1'
_atom_sites_solution_hydrogens geom
_audit_creation_method SHELXL-2017/1
_audit_update_record
;
2021-03-23 deposited with the CCDC.	2021-03-25 downloaded from the CCDC.
;
_cell_angle_alpha 90
_cell_angle_beta 94.853(2)
_cell_angle_gamma 90
_cell_formula_units_Z 4
_cell_length_a 19.7589(14)
_cell_length_b 23.1840(16)
_cell_length_c 18.9443(15)
_cell_measurement_reflns_used 9385
_cell_measurement_temperature 296(2)
_cell_measurement_theta_max 24.9743
_cell_measurement_theta_min 2.3298
_cell_volume 8647.1(11)
_computing_cell_refinement 'SAINT V8.38A (Bruker AXS Inc., 2017)'
_computing_data_collection 'Bruker Instrument Service vV6.2.9'
_computing_data_reduction 'SAINT V8.38A (Bruker AXS Inc., 2017)'
_computing_molecular_graphics 'DIAMOND, Vers. 3.2h (Brandenburg, 2012)'
_computing_publication_material 'SHELXL-2014/7 (Sheldrick, 2014)'
_computing_structure_refinement 'SHELXL-2017/1 (Sheldrick, 2017)'
_computing_structure_solution 'SHELXT 2014/5 (Sheldrick, 2014)'
_diffrn_ambient_temperature 296(2)
_diffrn_measured_fraction_theta_full 0.997
_diffrn_measured_fraction_theta_max 0.997
_diffrn_measurement_device_type 'Bruker D8 QUEST'
_diffrn_measurement_method '\f and \w scans'
_diffrn_radiation_type MoK\a
_diffrn_radiation_wavelength 0.71073
_diffrn_reflns_av_R_equivalents 0.0583
_diffrn_reflns_av_unetI/netI 0.0431
_diffrn_reflns_Laue_measured_fraction_full 0.997
_diffrn_reflns_Laue_measured_fraction_max 0.997
_diffrn_reflns_limit_h_max 23
_diffrn_reflns_limit_h_min -23
_diffrn_reflns_limit_k_max 27
_diffrn_reflns_limit_k_min -27
_diffrn_reflns_limit_l_max 22
_diffrn_reflns_limit_l_min -22
_diffrn_reflns_number 75082
_diffrn_reflns_point_group_measured_fraction_full 0.997
_diffrn_reflns_point_group_measured_fraction_max 0.997
_diffrn_reflns_theta_full 25.099
_diffrn_reflns_theta_max 25.099
_diffrn_reflns_theta_min 2.330
_exptl_absorpt_coefficient_mu 0.928
_exptl_absorpt_correction_T_max 0.7452
_exptl_absorpt_correction_T_min 0.6714
_exptl_absorpt_correction_type multi-scan
_exptl_absorpt_process_details
;
SADABS-2016/2 - Bruker AXS area detector scaling and absorption correction
;
_exptl_crystal_colour colourless
_exptl_crystal_density_diffrn 1.472
_exptl_crystal_description block
_exptl_crystal_F_000 3896
_exptl_crystal_size_max 0.150
_exptl_crystal_size_mid 0.150
_exptl_crystal_size_min 0.130
_refine_diff_density_max 1.447
_refine_diff_density_min -1.025
_refine_diff_density_rms 0.070
_refine_ls_extinction_method none
_refine_ls_goodness_of_fit_ref 1.008
_refine_ls_hydrogen_treatment constr
_refine_ls_matrix_type full
_refine_ls_number_parameters 988
_refine_ls_number_reflns 15350
_refine_ls_number_restraints 25
_refine_ls_restrained_S_all 1.024
_refine_ls_R_factor_all 0.0563
_refine_ls_R_factor_gt 0.0388
_refine_ls_shift/su_max 0.002
_refine_ls_shift/su_mean 0.000
_refine_ls_structure_factor_coef Fsqd
_refine_ls_weighting_details 'w=1/[\s^2^(Fo^2^)+(0.0455P)^2^+9.7158P] where P=(Fo^2^+2Fc^2^)/3'
_refine_ls_weighting_scheme calc
_refine_ls_wR_factor_gt 0.0931
_refine_ls_wR_factor_ref 0.1026
_reflns_Friedel_coverage 0.000
_reflns_number_gt 12051
_reflns_number_total 15350
_reflns_threshold_expression 'I > 2\s(I)'
_cod_data_source_file d1nj00873k2.cif
_cod_data_source_block Ag3_3
_cod_depositor_comments
;
The following automatic conversions were performed:

data item '_exptl_absorpt_correction_type' value 'Multi-Scan' was
changed to 'multi-scan' in accordance with the
/home/data/users/saulius/crontab/automatic-downloads/rss-feeds/RSC/lib/dictionaries/cif_core.dic
dictionary named 'cif_core.dic' version 2.4.2 last updated on
2011-04-26.

Automatic conversion script
Id: cif_fix_values 7556 2019-12-06 15:28:31Z antanas 

 Adding full bibliography for 7060493--7060495.cif.
;
_cod_original_sg_symbol_H-M 'P 21/c'
_cod_database_code 7060495
_shelx_shelxl_version_number 2017/1
_shelx_space_group_comment
;
The symmetry employed for this shelxl refinement is uniquely defined
by the following loop, which should always be used as a source of
symmetry information in preference to the above space-group names.
They are only intended as comments.
;
_shelx_estimated_absorpt_t_min 0.873
_shelx_estimated_absorpt_t_max 0.889

loop_
_space_group_symop_operation_xyz
'x, y, z'
'-x, y+1/2, -z+1/2'
'-x, -y, -z'
'x, -y-1/2, z-1/2'

loop_
_atom_site_label
_atom_site_type_symbol
_atom_site_fract_x
_atom_site_fract_y
_atom_site_fract_z
_atom_site_U_iso_or_equiv
_atom_site_adp_type
_atom_site_occupancy
_atom_site_site_symmetry_order
_atom_site_calc_flag
_atom_site_refinement_flags_posn
_atom_site_refinement_flags_adp
_atom_site_refinement_flags_occupancy
_atom_site_disorder_assembly
_atom_site_disorder_group
Ag1 Ag 0.90476(2) 0.50900(2) 0.20919(2) 0.04153(9) Uani 1 1 d . . . . .
Ag2 Ag 0.75756(2) 0.44369(2) 0.24388(2) 0.04143(8) Uani 1 1 d . . . . .
Ag3 Ag 0.89521(2) 0.37786(2) 0.30511(2) 0.04279(9) Uani 1 1 d . . . . .
P1 P 0.82701(5) 0.57528(4) 0.14105(5) 0.0343(2) Uani 1 1 d . . . . .
P2 P 0.69950(4) 0.49937(4) 0.14698(5) 0.0328(2) Uani 1 1 d . . . . .
P3 P 0.69623(4) 0.39592(4) 0.33362(5) 0.0332(2) Uani 1 1 d . . . . .
P4 P 0.81915(4) 0.31750(4) 0.36859(5) 0.0333(2) Uani 1 1 d . . . . .
P5 P 1.01722(4) 0.36838(4) 0.29209(5) 0.0335(2) Uani 1 1 d . . . . .
P6 P 1.02835(4) 0.49118(4) 0.22592(5) 0.0336(2) Uani 1 1 d . . . . .
Cl1 Cl 0.86164(5) 0.48663(4) 0.34007(5) 0.0424(2) Uani 1 1 d . . . . .
Cl2 Cl 0.85712(5) 0.40128(4) 0.16733(5) 0.0406(2) Uani 1 1 d . . . . .
C1 C 0.75639(17) 0.53722(15) 0.09166(19) 0.0367(8) Uani 1 1 d . . . . .
H1A H 0.730058 0.564962 0.062489 0.044 Uiso 1 1 calc R U . . .
H1B H 0.775033 0.509528 0.060173 0.044 Uiso 1 1 calc R U . . .
C2 C 0.86383(18) 0.61395(15) 0.0697(2) 0.0387(8) Uani 1 1 d . . . . .
C3 C 0.9335(2) 0.62195(18) 0.0746(2) 0.0552(11) Uani 1 1 d . . . . .
H3 H 0.959855 0.608844 0.114339 0.066 Uiso 1 1 calc R U . . .
C4 C 0.9641(2) 0.6493(2) 0.0207(3) 0.0696(14) Uani 1 1 d . . . . .
H4 H 1.010891 0.655086 0.024542 0.084 Uiso 1 1 calc R U . . .
C5 C 0.9256(2) 0.6679(2) -0.0382(3) 0.0658(13) Uani 1 1 d . . . . .
H5 H 0.946539 0.685687 -0.074631 0.079 Uiso 1 1 calc R U . . .
C6 C 0.8571(3) 0.6606(2) -0.0444(3) 0.0701(14) Uani 1 1 d . . . . .
H6 H 0.831170 0.673476 -0.084587 0.084 Uiso 1 1 calc R U . . .
C7 C 0.8266(2) 0.6338(2) 0.0101(2) 0.0614(12) Uani 1 1 d . . . . .
H7 H 0.779660 0.629169 0.006218 0.074 Uiso 1 1 calc R U . . .
C8 C 0.78463(19) 0.62910(16) 0.1910(2) 0.0415(9) Uani 1 1 d . . . . .
C9 C 0.7646(3) 0.68249(18) 0.1645(3) 0.0644(13) Uani 1 1 d . . . . .
H9 H 0.776186 0.693758 0.119927 0.077 Uiso 1 1 calc R U . . .
C10 C 0.7275(3) 0.7192(2) 0.2036(3) 0.0891(18) Uani 1 1 d . . . . .
H10 H 0.714059 0.754821 0.184817 0.107 Uiso 1 1 calc R U . . .
C11 C 0.7103(3) 0.7041(2) 0.2692(3) 0.0823(17) Uani 1 1 d . . . . .
H11 H 0.684779 0.728978 0.294845 0.099 Uiso 1 1 calc R U . . .
C12 C 0.7311(3) 0.6520(2) 0.2969(3) 0.0714(14) Uani 1 1 d . . . . .
H12 H 0.719842 0.641595 0.341807 0.086 Uiso 1 1 calc R U . . .
C13 C 0.7686(2) 0.61452(18) 0.2591(2) 0.0525(10) Uani 1 1 d . . . . .
H13 H 0.783133 0.579529 0.278977 0.063 Uiso 1 1 calc R U . . .
C14 C 0.63423(18) 0.55043(15) 0.1668(2) 0.0379(8) Uani 1 1 d . . . . .
C15 C 0.6137(2) 0.59631(17) 0.1240(2) 0.0503(10) Uani 1 1 d . . . . .
H15 H 0.635159 0.603558 0.083060 0.060 Uiso 1 1 calc R U . . .
C16 C 0.5616(2) 0.6315(2) 0.1416(3) 0.0647(13) Uani 1 1 d . . . . .
H16 H 0.548754 0.662699 0.112653 0.078 Uiso 1 1 calc R U . . .
C17 C 0.5288(3) 0.6216(2) 0.2002(3) 0.0780(16) Uani 1 1 d . . . . .
H17 H 0.493293 0.645425 0.211221 0.094 Uiso 1 1 calc R U . . .
C18 C 0.5484(3) 0.5760(3) 0.2431(3) 0.093(2) Uani 1 1 d . . . . .
H18 H 0.525918 0.568529 0.283348 0.112 Uiso 1 1 calc R U . . .
C19 C 0.6018(2) 0.5407(2) 0.2265(3) 0.0689(14) Uani 1 1 d . . . . .
H19 H 0.615535 0.510329 0.256414 0.083 Uiso 1 1 calc R U . . .
C20 C 0.65544(18) 0.44973(15) 0.08381(19) 0.0376(8) Uani 1 1 d . . . . .
C21 C 0.6915(2) 0.40452(19) 0.0593(2) 0.0570(11) Uani 1 1 d . . . . .
H21 H 0.737723 0.401523 0.072598 0.068 Uiso 1 1 calc R U . . .
C22 C 0.6602(3) 0.3633(2) 0.0150(3) 0.0752(15) Uani 1 1 d . . . . .
H22 H 0.685179 0.332984 -0.001815 0.090 Uiso 1 1 calc R U . . .
C23 C 0.5922(3) 0.3676(2) -0.0038(3) 0.0834(17) Uani 1 1 d . . . . .
H23 H 0.570628 0.339805 -0.033079 0.100 Uiso 1 1 calc R U . . .
C24 C 0.5563(3) 0.4116(3) 0.0198(3) 0.0860(18) Uani 1 1 d . . . . .
H24 H 0.510054 0.414256 0.006116 0.103 Uiso 1 1 calc R U . . .
C25 C 0.5868(2) 0.4529(2) 0.0638(3) 0.0625(12) Uani 1 1 d . . . . .
H25 H 0.561163 0.482992 0.080044 0.075 Uiso 1 1 calc R U . . .
C26 C 0.74886(17) 0.35721(15) 0.40245(18) 0.0350(8) Uani 1 1 d . . . . .
H26A H 0.767114 0.384711 0.437667 0.042 Uiso 1 1 calc R U . . .
H26B H 0.720436 0.330356 0.425801 0.042 Uiso 1 1 calc R U . . .
C27 C 0.65511(19) 0.45062(16) 0.3856(2) 0.0416(9) Uani 1 1 d . . . . .
C28 C 0.6954(2) 0.49142(18) 0.4211(3) 0.0587(12) Uani 1 1 d . . . . .
H28 H 0.742316 0.489641 0.420090 0.070 Uiso 1 1 calc R U . . .
C29 C 0.6668(3) 0.5349(2) 0.4583(3) 0.0812(16) Uani 1 1 d . . . . .
H29 H 0.694572 0.561717 0.483126 0.097 Uiso 1 1 calc R U . . .
C30 C 0.5978(3) 0.5388(2) 0.4587(3) 0.0838(17) Uani 1 1 d . . . . .
H30 H 0.578753 0.568397 0.483638 0.101 Uiso 1 1 calc R U . . .
C31 C 0.5577(3) 0.5002(2) 0.4234(3) 0.0754(15) Uani 1 1 d . . . . .
H31 H 0.510825 0.503149 0.423912 0.090 Uiso 1 1 calc R U . . .
C32 C 0.5855(2) 0.45519(19) 0.3856(2) 0.0565(11) Uani 1 1 d . . . . .
H32 H 0.557205 0.428712 0.360800 0.068 Uiso 1 1 calc R U . . .
C33 C 0.62793(17) 0.34722(16) 0.3038(2) 0.0410(9) Uani 1 1 d . . . . .
C34 C 0.6068(2) 0.3461(2) 0.2323(3) 0.0588(11) Uani 1 1 d . . . . .
H34 H 0.629630 0.368058 0.200807 0.071 Uiso 1 1 calc R U . . .
C35 C 0.5521(3) 0.3126(2) 0.2073(3) 0.0781(15) Uani 1 1 d . . . . .
H35 H 0.537040 0.312894 0.159469 0.094 Uiso 1 1 calc R U . . .
C36 C 0.5203(3) 0.2790(2) 0.2541(4) 0.0794(17) Uani 1 1 d . . . . .
H36 H 0.484227 0.255589 0.237293 0.095 Uiso 1 1 calc R U . . .
C37 C 0.5403(2) 0.2791(2) 0.3244(3) 0.0704(14) Uani 1 1 d . . . . .
H37 H 0.518158 0.256019 0.355324 0.084 Uiso 1 1 calc R U . . .
C38 C 0.5937(2) 0.31370(18) 0.3498(3) 0.0568(11) Uani 1 1 d . . . . .
H38 H 0.606815 0.314545 0.398069 0.068 Uiso 1 1 calc R U . . .
C39 C 0.78007(19) 0.25715(16) 0.3196(2) 0.0411(9) Uani 1 1 d . . . . .
C40 C 0.7281(2) 0.22381(18) 0.3435(2) 0.0561(11) Uani 1 1 d . . . . .
H40 H 0.709865 0.233490 0.385570 0.067 Uiso 1 1 calc R U . . .
C41 C 0.7034(3) 0.1765(2) 0.3053(3) 0.0745(15) Uani 1 1 d . . . . .
H41 H 0.668874 0.154331 0.321896 0.089 Uiso 1 1 calc R U . . .
C42 C 0.7298(3) 0.1622(3) 0.2430(3) 0.0938(19) Uani 1 1 d . . . . .
H42 H 0.713351 0.130065 0.217749 0.113 Uiso 1 1 calc R U . . .
C43 C 0.7795(4) 0.1944(3) 0.2179(3) 0.102(2) Uani 1 1 d . . . . .
H43 H 0.796960 0.184543 0.175395 0.122 Uiso 1 1 calc R U . . .
C44 C 0.8048(3) 0.2428(2) 0.2561(2) 0.0707(14) Uani 1 1 d . . . . .
H44 H 0.838387 0.265392 0.238371 0.085 Uiso 1 1 calc R U . . .
C45 C 0.85923(18) 0.28677(15) 0.45022(19) 0.0365(8) Uani 1 1 d . . . . .
C46 C 0.8246(2) 0.2550(2) 0.4973(2) 0.0634(13) Uani 1 1 d . . . . .
H46 H 0.778498 0.247563 0.487241 0.076 Uiso 1 1 calc R U . . .
C47 C 0.8577(3) 0.2341(2) 0.5592(3) 0.0708(14) Uani 1 1 d . . . . .
H47 H 0.834208 0.211425 0.589500 0.085 Uiso 1 1 calc R U . . .
C48 C 0.9244(3) 0.2466(2) 0.5763(2) 0.0671(14) Uani 1 1 d . . . . .
H48 H 0.946161 0.233314 0.618657 0.081 Uiso 1 1 calc R U . . .
C49 C 0.9591(2) 0.2784(2) 0.5313(3) 0.0654(13) Uani 1 1 d . . . . .
H49 H 1.004693 0.286794 0.542812 0.078 Uiso 1 1 calc R U . . .
C50 C 0.9270(2) 0.29859(17) 0.4682(2) 0.0478(10) Uani 1 1 d . . . . .
H50 H 0.951317 0.320274 0.437674 0.057 Uiso 1 1 calc R U . . .
C51 C 1.05370(17) 0.41494(14) 0.22629(19) 0.0356(8) Uani 1 1 d . . . . .
H51A H 1.102793 0.413074 0.234251 0.043 Uiso 1 1 calc R U . . .
H51B H 1.041244 0.399121 0.179590 0.043 Uiso 1 1 calc R U . . .
C52 C 1.03859(18) 0.29671(15) 0.26129(19) 0.0380(8) Uani 1 1 d . . . . .
C53 C 0.9974(2) 0.25107(17) 0.2766(3) 0.0567(11) Uani 1 1 d . . . . .
H53 H 0.960534 0.257252 0.302993 0.068 Uiso 1 1 calc R U . . .
C54 C 1.0109(3) 0.19578(19) 0.2526(3) 0.0735(15) Uani 1 1 d . . . . .
H54 H 0.983221 0.165201 0.263687 0.088 Uiso 1 1 calc R U . . .
C55 C 1.0639(3) 0.18620(19) 0.2132(3) 0.0697(14) Uani 1 1 d . . . . .
H55 H 1.072142 0.149314 0.196625 0.084 Uiso 1 1 calc R U . . .
C56 C 1.1048(2) 0.23045(19) 0.1981(3) 0.0639(13) Uani 1 1 d . . . . .
H56 H 1.141414 0.223634 0.171424 0.077 Uiso 1 1 calc R U . . .
C57 C 1.0930(2) 0.28592(17) 0.2217(2) 0.0519(10) Uani 1 1 d . . . . .
H57 H 1.121616 0.315896 0.210906 0.062 Uiso 1 1 calc R U . . .
C58 C 1.06941(19) 0.37674(17) 0.3755(2) 0.0443(9) Uani 1 1 d . . . . .
C59 C 1.1235(2) 0.3423(3) 0.3963(3) 0.0817(17) Uani 1 1 d . . . . .
H59 H 1.137454 0.313909 0.366124 0.098 Uiso 1 1 calc R U . . .
C60 C 1.1580(3) 0.3500(4) 0.4635(4) 0.123(3) Uani 1 1 d . . . . .
H60 H 1.194908 0.326622 0.477590 0.147 Uiso 1 1 calc R U . . .
C61 C 1.1382(3) 0.3909(4) 0.5077(3) 0.102(2) Uani 1 1 d . . . . .
H61 H 1.161719 0.395707 0.551903 0.123 Uiso 1 1 calc R U . . .
C62 C 1.0844(3) 0.4250(3) 0.4884(3) 0.0836(17) Uani 1 1 d . . . . .
H62 H 1.071398 0.453449 0.519159 0.100 Uiso 1 1 calc R U . . .
C63 C 1.0487(2) 0.4177(2) 0.4233(2) 0.0583(11) Uani 1 1 d . . . . .
H63 H 1.010626 0.440269 0.411022 0.070 Uiso 1 1 calc R U . . .
C64 C 1.07467(19) 0.52117(15) 0.3040(2) 0.0409(9) Uani 1 1 d . . . . .
C65 C 1.1437(2) 0.51175(19) 0.3186(3) 0.0587(12) Uani 1 1 d . . . . .
H65 H 1.167248 0.489214 0.288280 0.070 Uiso 1 1 calc R U . . .
C66 C 1.1773(3) 0.5359(3) 0.3781(3) 0.0917(19) Uani 1 1 d . . . . .
H66 H 1.223403 0.529069 0.388783 0.110 Uiso 1 1 calc R U . . .
C67 C 1.1420(4) 0.5700(3) 0.4216(4) 0.109(2) Uani 1 1 d . . . . .
H67 H 1.165024 0.587557 0.460806 0.130 Uiso 1 1 calc R U . . .
C68 C 1.0743(4) 0.5786(3) 0.4084(3) 0.097(2) Uani 1 1 d . . . . .
H68 H 1.050774 0.600816 0.439137 0.116 Uiso 1 1 calc R U . . .
C69 C 1.0406(3) 0.55440(19) 0.3495(2) 0.0606(12) Uani 1 1 d . . . . .
H69 H 0.994200 0.560513 0.340256 0.073 Uiso 1 1 calc R U . . .
C70 C 1.07295(17) 0.52082(15) 0.1530(2) 0.0381(8) Uani 1 1 d . . . . .
C71 C 1.0658(2) 0.49555(18) 0.0872(2) 0.0532(11) Uani 1 1 d . . . . .
H71 H 1.042374 0.460854 0.081046 0.064 Uiso 1 1 calc R U . . .
C72 C 1.0931(3) 0.5213(2) 0.0295(2) 0.0668(13) Uani 1 1 d . . . . .
H72 H 1.087686 0.503747 -0.014809 0.080 Uiso 1 1 calc R U . . .
C73 C 1.1276(2) 0.5720(2) 0.0376(3) 0.0692(14) Uani 1 1 d . . . . .
H73 H 1.145820 0.589159 -0.000924 0.083 Uiso 1 1 calc R U . . .
C74 C 1.1354(2) 0.5976(2) 0.1027(3) 0.0718(14) Uani 1 1 d . . . . .
H74 H 1.158908 0.632327 0.108224 0.086 Uiso 1 1 calc R U . . .
C75 C 1.1086(2) 0.57247(19) 0.1607(2) 0.0559(11) Uani 1 1 d . . . . .
H75 H 1.114461 0.590198 0.204799 0.067 Uiso 1 1 calc R U . . .
S1 S 0.38864(10) 0.29432(8) 0.05428(10) 0.1016(5) Uani 1 1 d . U . . .
O1 O 0.4541(3) 0.2859(4) 0.0196(4) 0.239(4) Uani 1 1 d . . . . .
O2 O 0.3507(3) 0.3416(2) 0.0251(3) 0.163(2) Uani 1 1 d . . . . .
O3 O 0.3958(3) 0.2845(3) 0.1264(3) 0.173(3) Uani 1 1 d . . . . .
C76 C 0.3516(7) 0.2354(5) 0.0190(6) 0.164(4) Uani 1 1 d . U . . .
F1 F 0.3699(5) 0.1867(2) 0.0370(4) 0.253(4) Uani 1 1 d . U . . .
F2 F 0.2845(4) 0.2381(4) 0.0481(4) 0.246(4) Uani 1 1 d . U . . .
F3 F 0.3372(5) 0.2360(3) -0.0492(3) 0.265(4) Uani 1 1 d . U . . .
O4 O 0.6610(2) 0.28255(17) 0.5143(2) 0.0972(13) Uani 1 1 d . . . . .
N1 N 0.6016(2) 0.33894(19) 0.5828(2) 0.0765(12) Uani 1 1 d . . . . .
C77 C 0.6197(3) 0.2903(3) 0.5563(3) 0.095(2) Uani 1 1 d . . . . .
H77 H 0.598136 0.257542 0.571627 0.115 Uiso 1 1 calc R U . . .
C78 C 0.6352(5) 0.3904(3) 0.5661(4) 0.129(3) Uani 1 1 d . . . . .
H78A H 0.680972 0.381667 0.556354 0.193 Uiso 1 1 calc R U . . .
H78B H 0.635786 0.416479 0.605541 0.193 Uiso 1 1 calc R U . . .
H78C H 0.611662 0.407949 0.525244 0.193 Uiso 1 1 calc R U . . .
C79 C 0.5490(5) 0.3442(4) 0.6308(5) 0.170(4) Uani 1 1 d . . . . .
H79A H 0.515007 0.315226 0.619906 0.256 Uiso 1 1 calc R U . . .
H79B H 0.528549 0.381754 0.625694 0.256 Uiso 1 1 calc R U . . .
H79C H 0.568309 0.339278 0.678581 0.256 Uiso 1 1 calc R U . . .
O5 O 0.2183(2) 0.3913(2) 0.2275(3) 0.1248(18) Uani 1 1 d . . . . .
N2 N 0.3205(2) 0.3799(2) 0.2915(3) 0.0906(15) Uani 1 1 d . . . . .
C80 C 0.2763(3) 0.3749(2) 0.2329(4) 0.095(2) Uani 1 1 d . . . . .
H80 H 0.292202 0.357121 0.193531 0.114 Uiso 1 1 calc R U . . .
C81 C 0.3006(5) 0.4053(4) 0.3539(4) 0.144(3) Uani 1 1 d . . . . .
H81A H 0.323568 0.441467 0.361748 0.216 Uiso 1 1 calc R U . . .
H81B H 0.312150 0.380065 0.393306 0.216 Uiso 1 1 calc R U . . .
H81C H 0.252390 0.411584 0.349267 0.216 Uiso 1 1 calc R U . . .
C82 C 0.3896(3) 0.3625(4) 0.2901(5) 0.159(4) Uani 1 1 d . . . . .
H82A H 0.400741 0.335184 0.327265 0.238 Uiso 1 1 calc R U . . .
H82B H 0.418543 0.395670 0.296800 0.238 Uiso 1 1 calc R U . . .
H82C H 0.395930 0.345108 0.245137 0.238 Uiso 1 1 calc R U . . .
O6 O 0.3667(5) 0.5283(3) 0.2735(4) 0.195(4) Uani 1 1 d . . . . .
N3 N 0.3448(4) 0.4955(3) 0.1609(4) 0.118(2) Uani 1 1 d . . . . .
C83 C 0.3320(8) 0.5155(4) 0.2222(7) 0.208(7) Uani 1 1 d . . . . .
H83 H 0.285907 0.520861 0.226649 0.249 Uiso 1 1 calc R U . . .
C84 C 0.4106(7) 0.4789(6) 0.1438(9) 0.285(9) Uani 1 1 d . . . . .
H84A H 0.425723 0.504654 0.108699 0.428 Uiso 1 1 calc R U . . .
H84B H 0.409096 0.440236 0.125515 0.428 Uiso 1 1 calc R U . . .
H84C H 0.441615 0.480518 0.185616 0.428 Uiso 1 1 calc R U . . .
C85 C 0.2932(7) 0.4848(6) 0.1099(6) 0.247(7) Uani 1 1 d . . . . .
H85A H 0.284222 0.444153 0.107542 0.370 Uiso 1 1 calc R U . . .
H85B H 0.305983 0.498029 0.064861 0.370 Uiso 1 1 calc R U . . .
H85C H 0.253045 0.504868 0.121435 0.370 Uiso 1 1 calc R U . . .

loop_
_atom_site_aniso_label
_atom_site_aniso_U_11
_atom_site_aniso_U_22
_atom_site_aniso_U_33
_atom_site_aniso_U_23
_atom_site_aniso_U_13
_atom_site_aniso_U_12
Ag1 0.03548(15) 0.04361(16) 0.04527(18) 0.00666(13) 0.00214(12) 0.00337(12)
Ag2 0.03875(15) 0.04811(17) 0.03765(17) 0.01092(13) 0.00449(12) 0.00216(12)
Ag3 0.03535(15) 0.04757(17) 0.04601(18) 0.01210(14) 0.00667(13) 0.00108(12)
P1 0.0355(5) 0.0335(5) 0.0337(5) 0.0019(4) 0.0018(4) 0.0012(4)
P2 0.0331(5) 0.0339(5) 0.0314(5) 0.0024(4) 0.0033(4) 0.0024(4)
P3 0.0320(4) 0.0357(5) 0.0323(5) 0.0034(4) 0.0046(4) 0.0009(4)
P4 0.0331(5) 0.0356(5) 0.0312(5) 0.0066(4) 0.0028(4) 0.0009(4)
P5 0.0306(4) 0.0359(5) 0.0338(5) 0.0023(4) 0.0013(4) -0.0003(4)
P6 0.0309(4) 0.0330(5) 0.0371(5) -0.0003(4) 0.0033(4) -0.0009(4)
Cl1 0.0450(5) 0.0460(5) 0.0364(5) -0.0037(4) 0.0043(4) -0.0023(4)
Cl2 0.0458(5) 0.0424(5) 0.0332(5) -0.0039(4) 0.0017(4) 0.0045(4)
C1 0.0379(19) 0.0373(19) 0.035(2) -0.0010(16) 0.0069(16) -0.0010(15)
C2 0.042(2) 0.0332(19) 0.041(2) 0.0032(16) 0.0028(17) -0.0041(15)
C3 0.048(2) 0.057(3) 0.059(3) 0.017(2) -0.004(2) -0.008(2)
C4 0.047(2) 0.080(3) 0.083(4) 0.022(3) 0.012(3) -0.012(2)
C5 0.071(3) 0.072(3) 0.056(3) 0.019(2) 0.015(2) -0.015(3)
C6 0.072(3) 0.089(4) 0.048(3) 0.026(3) -0.002(2) -0.022(3)
C7 0.047(2) 0.081(3) 0.054(3) 0.025(2) -0.004(2) -0.013(2)
C8 0.046(2) 0.039(2) 0.038(2) -0.0051(17) -0.0037(17) 0.0026(17)
C9 0.093(4) 0.048(2) 0.051(3) -0.003(2) -0.002(3) 0.021(2)
C10 0.125(5) 0.063(3) 0.076(4) -0.012(3) -0.009(4) 0.045(3)
C11 0.086(4) 0.084(4) 0.078(4) -0.033(3) 0.009(3) 0.031(3)
C12 0.083(3) 0.078(4) 0.056(3) -0.021(3) 0.020(3) 0.003(3)
C13 0.065(3) 0.048(2) 0.045(3) -0.0077(19) 0.009(2) 0.002(2)
C14 0.0367(19) 0.041(2) 0.036(2) 0.0015(16) 0.0040(16) 0.0064(16)
C15 0.055(2) 0.047(2) 0.049(3) 0.007(2) 0.009(2) 0.0148(19)
C16 0.064(3) 0.055(3) 0.075(4) 0.010(2) 0.006(3) 0.025(2)
C17 0.073(3) 0.079(4) 0.084(4) 0.005(3) 0.022(3) 0.040(3)
C18 0.099(4) 0.112(5) 0.075(4) 0.025(3) 0.051(3) 0.053(4)
C19 0.073(3) 0.080(3) 0.058(3) 0.024(3) 0.029(3) 0.033(3)
C20 0.042(2) 0.0362(19) 0.035(2) 0.0021(16) 0.0012(16) -0.0037(16)
C21 0.048(2) 0.057(3) 0.064(3) -0.015(2) -0.007(2) 0.003(2)
C22 0.074(3) 0.059(3) 0.090(4) -0.030(3) -0.008(3) 0.005(3)
C23 0.079(4) 0.069(3) 0.098(5) -0.030(3) -0.017(3) -0.016(3)
C24 0.057(3) 0.086(4) 0.111(5) -0.032(4) -0.021(3) -0.006(3)
C25 0.045(2) 0.061(3) 0.079(3) -0.015(2) -0.008(2) 0.000(2)
C26 0.0379(19) 0.0385(19) 0.0288(19) 0.0054(15) 0.0035(15) -0.0003(15)
C27 0.047(2) 0.038(2) 0.042(2) 0.0067(17) 0.0131(18) 0.0063(17)
C28 0.065(3) 0.046(2) 0.067(3) -0.008(2) 0.021(2) -0.003(2)
C29 0.098(4) 0.061(3) 0.088(4) -0.026(3) 0.030(3) -0.006(3)
C30 0.110(5) 0.058(3) 0.089(4) -0.010(3) 0.044(4) 0.019(3)
C31 0.068(3) 0.076(4) 0.087(4) 0.011(3) 0.031(3) 0.029(3)
C32 0.052(2) 0.059(3) 0.061(3) 0.004(2) 0.016(2) 0.013(2)
C33 0.0319(18) 0.042(2) 0.049(2) 0.0016(18) 0.0021(17) -0.0011(16)
C34 0.056(3) 0.064(3) 0.056(3) -0.008(2) 0.000(2) -0.011(2)
C35 0.072(3) 0.085(4) 0.075(4) -0.017(3) -0.012(3) -0.018(3)
C36 0.055(3) 0.064(3) 0.116(5) -0.020(3) -0.012(3) -0.013(2)
C37 0.048(3) 0.062(3) 0.102(5) 0.011(3) 0.008(3) -0.015(2)
C38 0.045(2) 0.057(3) 0.068(3) 0.012(2) 0.002(2) -0.004(2)
C39 0.044(2) 0.042(2) 0.036(2) 0.0038(17) -0.0016(17) 0.0021(17)
C40 0.063(3) 0.048(2) 0.058(3) 0.002(2) 0.008(2) -0.007(2)
C41 0.085(4) 0.056(3) 0.081(4) 0.002(3) -0.003(3) -0.027(3)
C42 0.127(5) 0.076(4) 0.076(4) -0.022(3) -0.004(4) -0.038(4)
C43 0.140(6) 0.110(5) 0.058(4) -0.037(3) 0.022(4) -0.043(4)
C44 0.086(3) 0.083(3) 0.045(3) -0.012(2) 0.015(3) -0.029(3)
C45 0.041(2) 0.0360(19) 0.032(2) 0.0046(15) 0.0003(16) 0.0058(15)
C46 0.056(3) 0.080(3) 0.053(3) 0.028(2) -0.001(2) -0.005(2)
C47 0.085(4) 0.078(3) 0.050(3) 0.032(3) 0.009(3) 0.015(3)
C48 0.088(4) 0.070(3) 0.041(3) 0.009(2) -0.006(3) 0.031(3)
C49 0.057(3) 0.072(3) 0.063(3) 0.005(3) -0.021(2) 0.010(2)
C50 0.052(2) 0.047(2) 0.043(2) 0.0047(18) -0.0029(19) 0.0019(18)
C51 0.0345(18) 0.0328(18) 0.040(2) -0.0010(16) 0.0050(16) 0.0018(15)
C52 0.042(2) 0.0363(19) 0.034(2) 0.0029(16) -0.0073(16) 0.0008(16)
C53 0.060(3) 0.044(2) 0.067(3) 0.005(2) 0.010(2) -0.007(2)
C54 0.082(4) 0.038(2) 0.100(4) 0.006(3) 0.003(3) -0.015(2)
C55 0.091(4) 0.038(2) 0.077(4) -0.010(2) -0.012(3) 0.012(2)
C56 0.075(3) 0.049(3) 0.068(3) -0.007(2) 0.006(3) 0.019(2)
C57 0.057(2) 0.041(2) 0.058(3) 0.002(2) 0.007(2) 0.0057(19)
C58 0.042(2) 0.055(2) 0.035(2) -0.0001(18) -0.0009(17) -0.0066(18)
C59 0.060(3) 0.126(5) 0.055(3) -0.016(3) -0.018(2) 0.033(3)
C60 0.074(4) 0.202(8) 0.085(5) 0.001(5) -0.036(4) 0.042(5)
C61 0.087(4) 0.169(7) 0.048(4) -0.010(4) -0.010(3) -0.022(5)
C62 0.098(4) 0.109(4) 0.044(3) -0.017(3) 0.004(3) -0.032(4)
C63 0.063(3) 0.068(3) 0.044(3) -0.006(2) 0.004(2) -0.011(2)
C64 0.046(2) 0.0325(19) 0.043(2) -0.0017(17) 0.0013(18) -0.0027(16)
C65 0.050(2) 0.062(3) 0.062(3) -0.014(2) -0.009(2) -0.002(2)
C66 0.077(4) 0.096(4) 0.094(5) -0.017(4) -0.040(3) -0.008(3)
C67 0.128(6) 0.102(5) 0.088(5) -0.045(4) -0.041(4) -0.013(4)
C68 0.131(6) 0.081(4) 0.074(4) -0.047(3) -0.011(4) 0.012(4)
C69 0.070(3) 0.054(3) 0.057(3) -0.011(2) 0.002(2) 0.007(2)
C70 0.0344(18) 0.037(2) 0.044(2) 0.0012(17) 0.0067(16) 0.0010(15)
C71 0.067(3) 0.046(2) 0.048(3) 0.001(2) 0.013(2) -0.003(2)
C72 0.087(4) 0.072(3) 0.043(3) 0.000(2) 0.021(2) 0.010(3)
C73 0.068(3) 0.076(3) 0.068(3) 0.021(3) 0.032(3) 0.001(3)
C74 0.069(3) 0.068(3) 0.080(4) 0.013(3) 0.019(3) -0.026(3)
C75 0.056(3) 0.055(3) 0.057(3) -0.002(2) 0.009(2) -0.013(2)
S1 0.1207(14) 0.1037(12) 0.0767(11) 0.0145(9) -0.0128(10) -0.0232(11)
O1 0.108(4) 0.380(12) 0.236(8) 0.118(8) 0.064(5) -0.043(6)
O2 0.196(6) 0.123(4) 0.165(6) 0.055(4) -0.006(5) 0.028(4)
O3 0.214(6) 0.236(7) 0.060(3) 0.029(4) -0.033(3) -0.102(5)
C76 0.194(8) 0.152(6) 0.138(7) 0.038(5) -0.032(6) -0.048(6)
F1 0.385(10) 0.073(3) 0.288(8) 0.015(4) -0.045(7) 0.015(4)
F2 0.165(5) 0.306(9) 0.259(8) 0.061(7) -0.035(5) -0.098(6)
F3 0.473(11) 0.197(6) 0.108(4) -0.031(4) -0.086(6) -0.047(7)
O4 0.118(3) 0.087(3) 0.097(3) 0.023(2) 0.064(3) 0.017(2)
N1 0.090(3) 0.069(3) 0.075(3) 0.010(2) 0.034(2) 0.011(2)
C77 0.118(5) 0.079(4) 0.099(5) 0.027(4) 0.058(4) 0.003(4)
C78 0.217(9) 0.092(5) 0.082(5) 0.000(4) 0.038(5) -0.035(5)
C79 0.183(9) 0.133(7) 0.216(10) -0.005(7) 0.145(8) 0.023(6)
O5 0.053(2) 0.138(4) 0.181(5) -0.014(4) 0.001(3) 0.008(3)
N2 0.071(3) 0.093(4) 0.106(4) 0.009(3) -0.001(3) 0.019(3)
C80 0.090(5) 0.069(4) 0.129(6) 0.004(4) 0.027(4) 0.003(3)
C81 0.177(8) 0.164(8) 0.092(6) -0.004(5) 0.011(6) 0.061(7)
C82 0.078(5) 0.199(9) 0.196(10) 0.008(7) -0.006(5) 0.053(5)
O6 0.261(9) 0.165(6) 0.159(7) -0.080(6) 0.007(6) -0.041(6)
N3 0.167(6) 0.105(4) 0.085(4) -0.004(4) 0.033(4) -0.019(4)
C83 0.38(2) 0.080(6) 0.177(12) -0.026(7) 0.119(14) -0.058(9)
C84 0.223(14) 0.289(17) 0.37(2) 0.065(16) 0.196(16) 0.045(13)
C85 0.263(16) 0.311(18) 0.150(11) 0.059(11) -0.070(11) -0.088(13)

loop_
_atom_type_symbol
_atom_type_description
_atom_type_scat_dispersion_real
_atom_type_scat_dispersion_imag
_atom_type_scat_source
C C 0.0033 0.0016 'International Tables Vol C Tables 4.2.6.8 and 6.1.1.4'
H H 0.0000 0.0000 'International Tables Vol C Tables 4.2.6.8 and 6.1.1.4'
Ag Ag -0.8971 1.1015 'International Tables Vol C Tables 4.2.6.8 and 6.1.1.4'
O O 0.0106 0.0060 'International Tables Vol C Tables 4.2.6.8 and 6.1.1.4'
P P 0.1023 0.0942 'International Tables Vol C Tables 4.2.6.8 and 6.1.1.4'
S S 0.1246 0.1234 'International Tables Vol C Tables 4.2.6.8 and 6.1.1.4'
N N 0.0061 0.0033 'International Tables Vol C Tables 4.2.6.8 and 6.1.1.4'
F F 0.0171 0.0103 'International Tables Vol C Tables 4.2.6.8 and 6.1.1.4'
Cl Cl 0.1484 0.1585 'International Tables Vol C Tables 4.2.6.8 and 6.1.1.4'

loop_
_geom_angle_atom_site_label_1
_geom_angle_atom_site_label_2
_geom_angle_atom_site_label_3
_geom_angle
_geom_angle_site_symmetry_1
_geom_angle_site_symmetry_3
_geom_angle_publ_flag
P1 Ag1 P6 137.60(3) . . ?
P1 Ag1 Cl1 111.41(3) . . ?
P6 Ag1 Cl1 103.42(3) . . ?
P1 Ag1 Cl2 103.39(3) . . ?
P6 Ag1 Cl2 101.23(3) . . ?
Cl1 Ag1 Cl2 87.94(3) . . ?
P3 Ag2 P2 122.25(3) . . ?
P3 Ag2 Cl2 129.17(3) . . ?
P2 Ag2 Cl2 96.02(3) . . ?
P3 Ag2 Cl1 95.07(3) . . ?
P2 Ag2 Cl1 124.73(3) . . ?
Cl2 Ag2 Cl1 87.21(3) . . ?
P3 Ag2 Ag3 89.32(2) . . ?
P2 Ag2 Ag3 147.24(2) . . ?
Cl2 Ag2 Ag3 53.11(2) . . ?
Cl1 Ag2 Ag3 52.42(2) . . ?
P4 Ag3 P5 130.44(3) . . ?
P4 Ag3 Cl1 103.87(3) . . ?
P5 Ag3 Cl1 111.81(3) . . ?
P4 Ag3 Cl2 117.17(3) . . ?
P5 Ag3 Cl2 96.68(3) . . ?
Cl1 Ag3 Cl2 89.72(3) . . ?
P4 Ag3 Ag2 85.04(2) . . ?
P5 Ag3 Ag2 143.78(2) . . ?
Cl1 Ag3 Ag2 55.50(2) . . ?
Cl2 Ag3 Ag2 53.53(2) . . ?
C8 P1 C2 106.22(17) . . ?
C8 P1 C1 103.41(17) . . ?
C2 P1 C1 101.06(17) . . ?
C8 P1 Ag1 116.82(13) . . ?
C2 P1 Ag1 115.17(12) . . ?
C1 P1 Ag1 112.38(12) . . ?
C14 P2 C1 106.74(17) . . ?
C14 P2 C20 103.81(17) . . ?
C1 P2 C20 102.08(16) . . ?
C14 P2 Ag2 119.06(12) . . ?
C1 P2 Ag2 114.31(12) . . ?
C20 P2 Ag2 109.03(12) . . ?
C33 P3 C26 106.25(17) . . ?
C33 P3 C27 104.24(17) . . ?
C26 P3 C27 101.96(17) . . ?
C33 P3 Ag2 117.80(13) . . ?
C26 P3 Ag2 115.68(11) . . ?
C27 P3 Ag2 109.19(12) . . ?
C39 P4 C45 105.56(17) . . ?
C39 P4 C26 105.36(17) . . ?
C45 P4 C26 100.83(16) . . ?
C39 P4 Ag3 116.27(13) . . ?
C45 P4 Ag3 113.61(12) . . ?
C26 P4 Ag3 113.68(12) . . ?
C52 P5 C58 104.19(17) . . ?
C52 P5 C51 101.73(16) . . ?
C58 P5 C51 107.42(17) . . ?
C52 P5 Ag3 111.72(12) . . ?
C58 P5 Ag3 113.07(13) . . ?
C51 P5 Ag3 117.36(11) . . ?
C64 P6 C70 103.27(17) . . ?
C64 P6 C51 104.33(17) . . ?
C70 P6 C51 102.43(16) . . ?
C64 P6 Ag1 117.79(13) . . ?
C70 P6 Ag1 111.93(12) . . ?
C51 P6 Ag1 115.32(11) . . ?
Ag3 Cl1 Ag1 81.57(3) . . ?
Ag3 Cl1 Ag2 72.07(2) . . ?
Ag1 Cl1 Ag2 75.34(3) . . ?
Ag3 Cl2 Ag2 73.37(2) . . ?
Ag3 Cl2 Ag1 81.05(3) . . ?
Ag2 Cl2 Ag1 76.39(2) . . ?
P2 C1 P1 114.59(19) . . ?
P2 C1 H1A 108.6 . . ?
P1 C1 H1A 108.6 . . ?
P2 C1 H1B 108.6 . . ?
P1 C1 H1B 108.6 . . ?
H1A C1 H1B 107.6 . . ?
C7 C2 C3 118.1(4) . . ?
C7 C2 P1 123.7(3) . . ?
C3 C2 P1 118.2(3) . . ?
C2 C3 C4 120.5(4) . . ?
C2 C3 H3 119.8 . . ?
C4 C3 H3 119.8 . . ?
C5 C4 C3 119.9(4) . . ?
C5 C4 H4 120.1 . . ?
C3 C4 H4 120.1 . . ?
C6 C5 C4 120.9(4) . . ?
C6 C5 H5 119.5 . . ?
C4 C5 H5 119.5 . . ?
C5 C6 C7 119.0(5) . . ?
C5 C6 H6 120.5 . . ?
C7 C6 H6 120.5 . . ?
C2 C7 C6 121.7(4) . . ?
C2 C7 H7 119.1 . . ?
C6 C7 H7 119.1 . . ?
C9 C8 C13 118.3(4) . . ?
C9 C8 P1 123.8(3) . . ?
C13 C8 P1 117.8(3) . . ?
C10 C9 C8 120.4(5) . . ?
C10 C9 H9 119.8 . . ?
C8 C9 H9 119.8 . . ?
C11 C10 C9 121.2(5) . . ?
C11 C10 H10 119.4 . . ?
C9 C10 H10 119.4 . . ?
C10 C11 C12 119.1(5) . . ?
C10 C11 H11 120.4 . . ?
C12 C11 H11 120.4 . . ?
C11 C12 C13 121.0(5) . . ?
C11 C12 H12 119.5 . . ?
C13 C12 H12 119.5 . . ?
C12 C13 C8 120.1(4) . . ?
C12 C13 H13 120.0 . . ?
C8 C13 H13 120.0 . . ?
C19 C14 C15 118.6(4) . . ?
C19 C14 P2 117.1(3) . . ?
C15 C14 P2 124.2(3) . . ?
C16 C15 C14 120.3(4) . . ?
C16 C15 H15 119.9 . . ?
C14 C15 H15 119.9 . . ?
C17 C16 C15 121.3(4) . . ?
C17 C16 H16 119.4 . . ?
C15 C16 H16 119.4 . . ?
C16 C17 C18 119.2(4) . . ?
C16 C17 H17 120.4 . . ?
C18 C17 H17 120.4 . . ?
C17 C18 C19 120.1(5) . . ?
C17 C18 H18 120.0 . . ?
C19 C18 H18 120.0 . . ?
C14 C19 C18 120.6(4) . . ?
C14 C19 H19 119.7 . . ?
C18 C19 H19 119.7 . . ?
C21 C20 C25 118.3(4) . . ?
C21 C20 P2 118.1(3) . . ?
C25 C20 P2 123.3(3) . . ?
C20 C21 C22 121.1(4) . . ?
C20 C21 H21 119.5 . . ?
C22 C21 H21 119.5 . . ?
C23 C22 C21 119.2(5) . . ?
C23 C22 H22 120.4 . . ?
C21 C22 H22 120.4 . . ?
C24 C23 C22 120.4(5) . . ?
C24 C23 H23 119.8 . . ?
C22 C23 H23 119.8 . . ?
C23 C24 C25 120.9(5) . . ?
C23 C24 H24 119.5 . . ?
C25 C24 H24 119.5 . . ?
C24 C25 C20 120.0(4) . . ?
C24 C25 H25 120.0 . . ?
C20 C25 H25 120.0 . . ?
P4 C26 P3 113.55(18) . . ?
P4 C26 H26A 108.9 . . ?
P3 C26 H26A 108.9 . . ?
P4 C26 H26B 108.9 . . ?
P3 C26 H26B 108.9 . . ?
H26A C26 H26B 107.7 . . ?
C28 C27 C32 118.8(4) . . ?
C28 C27 P3 118.3(3) . . ?
C32 C27 P3 122.7(3) . . ?
C27 C28 C29 120.6(5) . . ?
C27 C28 H28 119.7 . . ?
C29 C28 H28 119.7 . . ?
C30 C29 C28 120.3(5) . . ?
C30 C29 H29 119.9 . . ?
C28 C29 H29 119.9 . . ?
C31 C30 C29 120.1(5) . . ?
C31 C30 H30 120.0 . . ?
C29 C30 H30 120.0 . . ?
C30 C31 C32 120.9(5) . . ?
C30 C31 H31 119.6 . . ?
C32 C31 H31 119.6 . . ?
C27 C32 C31 119.4(5) . . ?
C27 C32 H32 120.3 . . ?
C31 C32 H32 120.3 . . ?
C34 C33 C38 118.8(4) . . ?
C34 C33 P3 118.2(3) . . ?
C38 C33 P3 122.9(3) . . ?
C35 C34 C33 120.6(5) . . ?
C35 C34 H34 119.7 . . ?
C33 C34 H34 119.7 . . ?
C36 C35 C34 119.1(5) . . ?
C36 C35 H35 120.5 . . ?
C34 C35 H35 120.5 . . ?
C37 C36 C35 121.4(5) . . ?
C37 C36 H36 119.3 . . ?
C35 C36 H36 119.3 . . ?
C36 C37 C38 119.6(5) . . ?
C36 C37 H37 120.2 . . ?
C38 C37 H37 120.2 . . ?
C37 C38 C33 120.5(5) . . ?
C37 C38 H38 119.8 . . ?
C33 C38 H38 119.8 . . ?
C44 C39 C40 118.5(4) . . ?
C44 C39 P4 117.8(3) . . ?
C40 C39 P4 123.8(3) . . ?
C41 C40 C39 120.6(4) . . ?
C41 C40 H40 119.7 . . ?
C39 C40 H40 119.7 . . ?
C42 C41 C40 120.0(5) . . ?
C42 C41 H41 120.0 . . ?
C40 C41 H41 120.0 . . ?
C43 C42 C41 120.7(5) . . ?
C43 C42 H42 119.6 . . ?
C41 C42 H42 119.6 . . ?
C42 C43 C44 119.8(5) . . ?
C42 C43 H43 120.1 . . ?
C44 C43 H43 120.1 . . ?
C39 C44 C43 120.4(5) . . ?
C39 C44 H44 119.8 . . ?
C43 C44 H44 119.8 . . ?
C50 C45 C46 118.0(4) . . ?
C50 C45 P4 118.3(3) . . ?
C46 C45 P4 123.6(3) . . ?
C47 C46 C45 120.7(4) . . ?
C47 C46 H46 119.7 . . ?
C45 C46 H46 119.7 . . ?
C48 C47 C46 120.4(5) . . ?
C48 C47 H47 119.8 . . ?
C46 C47 H47 119.8 . . ?
C49 C48 C47 119.8(4) . . ?
C49 C48 H48 120.1 . . ?
C47 C48 H48 120.1 . . ?
C48 C49 C50 120.5(4) . . ?
C48 C49 H49 119.7 . . ?
C50 C49 H49 119.7 . . ?
C45 C50 C49 120.6(4) . . ?
C45 C50 H50 119.7 . . ?
C49 C50 H50 119.7 . . ?
P6 C51 P5 116.39(18) . . ?
P6 C51 H51A 108.2 . . ?
P5 C51 H51A 108.2 . . ?
P6 C51 H51B 108.2 . . ?
P5 C51 H51B 108.2 . . ?
H51A C51 H51B 107.3 . . ?
C53 C52 C57 118.2(4) . . ?
C53 C52 P5 118.4(3) . . ?
C57 C52 P5 123.4(3) . . ?
C52 C53 C54 120.4(4) . . ?
C52 C53 H53 119.8 . . ?
C54 C53 H53 119.8 . . ?
C55 C54 C53 120.5(4) . . ?
C55 C54 H54 119.7 . . ?
C53 C54 H54 119.7 . . ?
C56 C55 C54 119.8(4) . . ?
C56 C55 H55 120.1 . . ?
C54 C55 H55 120.1 . . ?
C55 C56 C57 121.0(5) . . ?
C55 C56 H56 119.5 . . ?
C57 C56 H56 119.5 . . ?
C52 C57 C56 120.1(4) . . ?
C52 C57 H57 119.9 . . ?
C56 C57 H57 119.9 . . ?
C59 C58 C63 118.4(4) . . ?
C59 C58 P5 124.1(4) . . ?
C63 C58 P5 117.3(3) . . ?
C58 C59 C60 119.8(5) . . ?
C58 C59 H59 120.1 . . ?
C60 C59 H59 120.1 . . ?
C61 C60 C59 120.6(6) . . ?
C61 C60 H60 119.7 . . ?
C59 C60 H60 119.7 . . ?
C60 C61 C62 120.6(6) . . ?
C60 C61 H61 119.7 . . ?
C62 C61 H61 119.7 . . ?
C61 C62 C63 120.1(6) . . ?
C61 C62 H62 120.0 . . ?
C63 C62 H62 120.0 . . ?
C62 C63 C58 120.5(5) . . ?
C62 C63 H63 119.7 . . ?
C58 C63 H63 119.7 . . ?
C69 C64 C65 119.3(4) . . ?
C69 C64 P6 119.2(3) . . ?
C65 C64 P6 121.6(3) . . ?
C66 C65 C64 119.8(5) . . ?
C66 C65 H65 120.1 . . ?
C64 C65 H65 120.1 . . ?
C67 C66 C65 119.4(5) . . ?
C67 C66 H66 120.3 . . ?
C65 C66 H66 120.3 . . ?
C68 C67 C66 121.1(5) . . ?
C68 C67 H67 119.5 . . ?
C66 C67 H67 119.5 . . ?
C67 C68 C69 119.6(6) . . ?
C67 C68 H68 120.2 . . ?
C69 C68 H68 120.2 . . ?
C68 C69 C64 120.8(5) . . ?
C68 C69 H69 119.6 . . ?
C64 C69 H69 119.6 . . ?
C71 C70 C75 118.4(4) . . ?
C71 C70 P6 120.3(3) . . ?
C75 C70 P6 121.0(3) . . ?
C70 C71 C72 120.8(4) . . ?
C70 C71 H71 119.6 . . ?
C72 C71 H71 119.6 . . ?
C73 C72 C71 120.3(5) . . ?
C73 C72 H72 119.9 . . ?
C71 C72 H72 119.9 . . ?
C72 C73 C74 119.7(4) . . ?
C72 C73 H73 120.2 . . ?
C74 C73 H73 120.2 . . ?
C73 C74 C75 120.7(4) . . ?
C73 C74 H74 119.7 . . ?
C75 C74 H74 119.7 . . ?
C74 C75 C70 120.2(4) . . ?
C74 C75 H75 119.9 . . ?
C70 C75 H75 119.9 . . ?
O3 S1 O2 121.4(5) . . ?
O3 S1 O1 112.9(4) . . ?
O2 S1 O1 112.0(4) . . ?
O3 S1 C76 105.5(5) . . ?
O2 S1 C76 106.2(5) . . ?
O1 S1 C76 94.7(6) . . ?
F1 C76 F3 108.8(12) . . ?
F1 C76 F2 100.8(9) . . ?
F3 C76 F2 104.0(10) . . ?
F1 C76 S1 122.4(9) . . ?
F3 C76 S1 116.3(8) . . ?
F2 C76 S1 101.1(9) . . ?
C77 N1 C78 119.8(5) . . ?
C77 N1 C79 123.7(5) . . ?
C78 N1 C79 116.5(6) . . ?
O4 C77 N1 127.8(6) . . ?
O4 C77 H77 116.1 . . ?
N1 C77 H77 116.1 . . ?
N1 C78 H78A 109.5 . . ?
N1 C78 H78B 109.5 . . ?
H78A C78 H78B 109.5 . . ?
N1 C78 H78C 109.5 . . ?
H78A C78 H78C 109.5 . . ?
H78B C78 H78C 109.5 . . ?
N1 C79 H79A 109.5 . . ?
N1 C79 H79B 109.5 . . ?
H79A C79 H79B 109.5 . . ?
N1 C79 H79C 109.5 . . ?
H79A C79 H79C 109.5 . . ?
H79B C79 H79C 109.5 . . ?
C80 N2 C81 121.0(6) . . ?
C80 N2 C82 120.8(7) . . ?
C81 N2 C82 118.1(7) . . ?
O5 C80 N2 125.8(7) . . ?
O5 C80 H80 117.1 . . ?
N2 C80 H80 117.1 . . ?
N2 C81 H81A 109.5 . . ?
N2 C81 H81B 109.5 . . ?
H81A C81 H81B 109.5 . . ?
N2 C81 H81C 109.5 . . ?
H81A C81 H81C 109.5 . . ?
H81B C81 H81C 109.5 . . ?
N2 C82 H82A 109.5 . . ?
N2 C82 H82B 109.5 . . ?
H82A C82 H82B 109.5 . . ?
N2 C82 H82C 109.5 . . ?
H82A C82 H82C 109.5 . . ?
H82B C82 H82C 109.5 . . ?
C83 N3 C85 120.5(12) . . ?
C83 N3 C84 123.7(12) . . ?
C85 N3 C84 115.7(10) . . ?
O6 C83 N3 133.2(16) . . ?
O6 C83 H83 113.4 . . ?
N3 C83 H83 113.4 . . ?
N3 C84 H84A 109.5 . . ?
N3 C84 H84B 109.5 . . ?
H84A C84 H84B 109.5 . . ?
N3 C84 H84C 109.5 . . ?
H84A C84 H84C 109.5 . . ?
H84B C84 H84C 109.5 . . ?
N3 C85 H85A 109.5 . . ?
N3 C85 H85B 109.5 . . ?
H85A C85 H85B 109.5 . . ?
N3 C85 H85C 109.5 . . ?
H85A C85 H85C 109.5 . . ?
H85B C85 H85C 109.5 . . ?

loop_
_geom_bond_atom_site_label_1
_geom_bond_atom_site_label_2
_geom_bond_distance
_geom_bond_site_symmetry_2
_geom_bond_publ_flag
Ag1 P1 2.4600(9) . ?
Ag1 P6 2.4705(9) . ?
Ag1 Cl1 2.7385(10) . ?
Ag1 Cl2 2.7617(10) . ?
Ag2 P3 2.4361(9) . ?
Ag2 P2 2.4487(9) . ?
Ag2 Cl2 2.7243(9) . ?
Ag2 Cl1 2.8118(10) . ?
Ag2 Ag3 3.2462(4) . ?
Ag3 P4 2.4433(9) . ?
Ag3 P5 2.4540(9) . ?
Ag3 Cl1 2.7040(10) . ?
Ag3 Cl2 2.7095(10) . ?
P1 C8 1.814(4) . ?
P1 C2 1.824(4) . ?
P1 C1 1.839(4) . ?
P2 C14 1.813(4) . ?
P2 C1 1.825(3) . ?
P2 C20 1.827(4) . ?
P3 C33 1.813(4) . ?
P3 C26 1.832(3) . ?
P3 C27 1.836(4) . ?
P4 C39 1.815(4) . ?
P4 C45 1.822(4) . ?
P4 C26 1.827(3) . ?
P5 C52 1.822(4) . ?
P5 C58 1.823(4) . ?
P5 C51 1.841(4) . ?
P6 C64 1.811(4) . ?
P6 C70 1.834(4) . ?
P6 C51 1.837(3) . ?
C1 H1A 0.9700 . ?
C1 H1B 0.9700 . ?
C2 C7 1.374(6) . ?
C2 C3 1.384(5) . ?
C3 C4 1.385(6) . ?
C3 H3 0.9300 . ?
C4 C5 1.366(7) . ?
C4 H4 0.9300 . ?
C5 C6 1.358(6) . ?
C5 H5 0.9300 . ?
C6 C7 1.387(6) . ?
C6 H6 0.9300 . ?
C7 H7 0.9300 . ?
C8 C9 1.382(6) . ?
C8 C13 1.395(6) . ?
C9 C10 1.378(7) . ?
C9 H9 0.9300 . ?
C10 C11 1.362(8) . ?
C10 H10 0.9300 . ?
C11 C12 1.367(7) . ?
C11 H11 0.9300 . ?
C12 C13 1.380(6) . ?
C12 H12 0.9300 . ?
C13 H13 0.9300 . ?
C14 C19 1.366(5) . ?
C14 C15 1.377(5) . ?
C15 C16 1.377(6) . ?
C15 H15 0.9300 . ?
C16 C17 1.352(7) . ?
C16 H16 0.9300 . ?
C17 C18 1.369(7) . ?
C17 H17 0.9300 . ?
C18 C19 1.392(6) . ?
C18 H18 0.9300 . ?
C19 H19 0.9300 . ?
C20 C21 1.370(5) . ?
C20 C25 1.379(5) . ?
C21 C22 1.383(6) . ?
C21 H21 0.9300 . ?
C22 C23 1.363(7) . ?
C22 H22 0.9300 . ?
C23 C24 1.341(7) . ?
C23 H23 0.9300 . ?
C24 C25 1.375(6) . ?
C24 H24 0.9300 . ?
C25 H25 0.9300 . ?
C26 H26A 0.9700 . ?
C26 H26B 0.9700 . ?
C27 C28 1.375(6) . ?
C27 C32 1.380(5) . ?
C28 C29 1.378(6) . ?
C28 H28 0.9300 . ?
C29 C30 1.367(8) . ?
C29 H29 0.9300 . ?
C30 C31 1.338(8) . ?
C30 H30 0.9300 . ?
C31 C32 1.402(6) . ?
C31 H31 0.9300 . ?
C32 H32 0.9300 . ?
C33 C34 1.382(6) . ?
C33 C38 1.386(6) . ?
C34 C35 1.381(6) . ?
C34 H34 0.9300 . ?
C35 C36 1.373(8) . ?
C35 H35 0.9300 . ?
C36 C37 1.357(8) . ?
C36 H36 0.9300 . ?
C37 C38 1.378(6) . ?
C37 H37 0.9300 . ?
C38 H38 0.9300 . ?
C39 C44 1.377(6) . ?
C39 C40 1.391(5) . ?
C40 C41 1.379(6) . ?
C40 H40 0.9300 . ?
C41 C42 1.371(8) . ?
C41 H41 0.9300 . ?
C42 C43 1.352(8) . ?
C42 H42 0.9300 . ?
C43 C44 1.404(7) . ?
C43 H43 0.9300 . ?
C44 H44 0.9300 . ?
C45 C50 1.381(5) . ?
C45 C46 1.383(5) . ?
C46 C47 1.381(6) . ?
C46 H46 0.9300 . ?
C47 C48 1.362(7) . ?
C47 H47 0.9300 . ?
C48 C49 1.357(7) . ?
C48 H48 0.9300 . ?
C49 C50 1.386(6) . ?
C49 H49 0.9300 . ?
C50 H50 0.9300 . ?
C51 H51A 0.9700 . ?
C51 H51B 0.9700 . ?
C52 C53 1.380(5) . ?
C52 C57 1.384(5) . ?
C53 C54 1.393(6) . ?
C53 H53 0.9300 . ?
C54 C55 1.355(7) . ?
C54 H54 0.9300 . ?
C55 C56 1.351(7) . ?
C55 H55 0.9300 . ?
C56 C57 1.388(6) . ?
C56 H56 0.9300 . ?
C57 H57 0.9300 . ?
C58 C59 1.365(6) . ?
C58 C63 1.396(6) . ?
C59 C60 1.403(8) . ?
C59 H59 0.9300 . ?
C60 C61 1.344(9) . ?
C60 H60 0.9300 . ?
C61 C62 1.349(9) . ?
C61 H61 0.9300 . ?
C62 C63 1.379(7) . ?
C62 H62 0.9300 . ?
C63 H63 0.9300 . ?
C64 C69 1.374(6) . ?
C64 C65 1.385(6) . ?
C65 C66 1.378(7) . ?
C65 H65 0.9300 . ?
C66 C67 1.375(9) . ?
C66 H66 0.9300 . ?
C67 C68 1.356(9) . ?
C67 H67 0.9300 . ?
C68 C69 1.370(7) . ?
C68 H68 0.9300 . ?
C69 H69 0.9300 . ?
C70 C71 1.374(6) . ?
C70 C75 1.390(5) . ?
C71 C72 1.393(6) . ?
C71 H71 0.9300 . ?
C72 C73 1.363(7) . ?
C72 H72 0.9300 . ?
C73 C74 1.365(7) . ?
C73 H73 0.9300 . ?
C74 C75 1.388(6) . ?
C74 H74 0.9300 . ?
C75 H75 0.9300 . ?
S1 O3 1.380(5) . ?
S1 O2 1.414(5) . ?
S1 O1 1.512(6) . ?
S1 C76 1.664(11) . ?
C76 F1 1.224(11) . ?
C76 F3 1.300(11) . ?
C76 F2 1.480(13) . ?
O4 C77 1.200(6) . ?
N1 C77 1.297(7) . ?
N1 C78 1.413(7) . ?
N1 C79 1.443(7) . ?
C77 H77 0.9300 . ?
C78 H78A 0.9600 . ?
C78 H78B 0.9600 . ?
C78 H78C 0.9600 . ?
C79 H79A 0.9600 . ?
C79 H79B 0.9600 . ?
C79 H79C 0.9600 . ?
O5 C80 1.203(7) . ?
N2 C80 1.359(8) . ?
N2 C81 1.407(8) . ?
N2 C82 1.424(7) . ?
C80 H80 0.9300 . ?
C81 H81A 0.9600 . ?
C81 H81B 0.9600 . ?
C81 H81C 0.9600 . ?
C82 H82A 0.9600 . ?
C82 H82B 0.9600 . ?
C82 H82C 0.9600 . ?
O6 C83 1.179(15) . ?
N3 C83 1.296(11) . ?
N3 C85 1.367(11) . ?
N3 C84 1.420(12) . ?
C83 H83 0.9300 . ?
C84 H84A 0.9600 . ?
C84 H84B 0.9600 . ?
C84 H84C 0.9600 . ?
C85 H85A 0.9600 . ?
C85 H85B 0.9600 . ?
C85 H85C 0.9600 . ?
